data_4512640
loop_
_publ_author_name
'Samarasekere, Pradeep'
'Wang, Xiqu'
'Kaveevivitchai, Watchareeya'
'Jacobson, Allan J.'

_publ_section_title
;
 Reactions of Rare Earth Hydrated Nitrates and Oxides with Formamide:
 Relevant to Recycling Rare Earth Metals
;
_journal_issue 3
_journal_name_full 'Crystal Growth &amp; Design'
_journal_page_first 1119
_journal_paper_doi 10.1021/cg501421u
_journal_volume 15
_journal_year 2015
_chemical_formula_sum 'C5 H9 Ho N2 O8'
_chemical_formula_weight 390.07
_chemical_name_systematic
;
 ?
;
_space_group_crystal_system orthorhombic
_space_group_IT_number 20
_space_group_name_Hall 'C 2c 2'
_space_group_name_H-M_alt 'C 2 2 21'
_symmetry_space_group_name_Hall 'C 2c 2'
_symmetry_space_group_name_H-M 'C 2 2 21'
_atom_sites_solution_hydrogens geom
_audit_creation_method SHELXL-2013
_cell_angle_alpha 90
_cell_angle_beta 90
_cell_angle_gamma 90
_cell_formula_units_Z 4
_cell_length_a 6.6667(9)
_cell_length_b 18.408(3)
_cell_length_c 8.4468(11)
_cell_measurement_temperature 296(2)
_cell_volume 1036.6(3)
_computing_structure_refinement 'SHELXL-2013 (Sheldrick, 2013)'
_diffrn_ambient_temperature 296(2)
_diffrn_measured_fraction_theta_full 1.000
_diffrn_measured_fraction_theta_max 0.957
_diffrn_measurement_device_type 'Bruker ApexII'
_diffrn_measurement_method 'narrow frame'
_diffrn_radiation_type MoK\a
_diffrn_radiation_wavelength 0.71073
_diffrn_reflns_av_R_equivalents 0.0429
_diffrn_reflns_av_unetI/netI 0.0283
_diffrn_reflns_Laue_measured_fraction_full 1.000
_diffrn_reflns_Laue_measured_fraction_max 0.957
_diffrn_reflns_limit_h_max 8
_diffrn_reflns_limit_h_min -8
_diffrn_reflns_limit_k_max 24
_diffrn_reflns_limit_k_min -17
_diffrn_reflns_limit_l_max 11
_diffrn_reflns_limit_l_min -11
_diffrn_reflns_number 3291
_diffrn_reflns_point_group_measured_fraction_full 0.999
_diffrn_reflns_point_group_measured_fraction_max 0.929
_diffrn_reflns_theta_full 25.500
_diffrn_reflns_theta_max 28.857
_diffrn_reflns_theta_min 2.213
_diffrn_source 'fine-focus sealed tube'
_exptl_absorpt_coefficient_mu 7.664
_exptl_absorpt_correction_T_max 0.5145
_exptl_absorpt_correction_T_min 0.1495
_exptl_absorpt_correction_type psi-scan
_exptl_absorpt_process_details 'Bruker XPREP 2008/2'
_exptl_crystal_colour Pink
_exptl_crystal_density_diffrn 2.499
_exptl_crystal_density_method 'not measured'
_exptl_crystal_description Prism
_exptl_crystal_F_000 736
_exptl_crystal_size_max 0.400
_exptl_crystal_size_mid 0.100
_exptl_crystal_size_min 0.100
_refine_diff_density_max 0.901
_refine_diff_density_min -2.594
_refine_diff_density_rms 0.242
_refine_ls_abs_structure_details
;
 Flack x determined using 502 quotients [(I+)-(I-)]/[(I+)+(I-)]
 (Parsons and Flack (2004), Acta Cryst. A60, s61).
;
_refine_ls_abs_structure_Flack -0.02(2)
_refine_ls_extinction_method none
_refine_ls_goodness_of_fit_ref 1.161
_refine_ls_hydrogen_treatment constr
_refine_ls_matrix_type full
_refine_ls_number_parameters 75
_refine_ls_number_reflns 1276
_refine_ls_number_restraints 0
_refine_ls_restrained_S_all 1.161
_refine_ls_R_factor_all 0.0237
_refine_ls_R_factor_gt 0.0236
_refine_ls_shift/su_max 0.001
_refine_ls_shift/su_mean 0.000
_refine_ls_structure_factor_coef Fsqd
_refine_ls_weighting_details 'w=1/[\s^2^(Fo^2^)+(0.0347P)^2^+3.7409P] where P=(Fo^2^+2Fc^2^)/3'
_refine_ls_weighting_scheme calc
_refine_ls_wR_factor_gt 0.0596
_refine_ls_wR_factor_ref 0.0597
_reflns_Friedel_coverage 0.657
_reflns_Friedel_fraction_full 0.997
_reflns_Friedel_fraction_max 0.889
_reflns_number_gt 1272
_reflns_number_total 1276
_reflns_threshold_expression 'I > 2\s(I)'
_cod_data_source_file cg501421u_si_002.cif
_cod_data_source_block 11Ho
_cod_depositor_comments 'Adding full bibliography for 4512639--4512651.cif.'
_cod_original_cell_volume 1036.6(2)
_cod_database_code 4512640
_shelx_space_group_comment
;
The symmetry employed for this shelxl refinement is uniquely defined
by the following loop, which should always be used as a source of
symmetry information in preference to the above space-group names.
They are only intended as comments.
;
_shelx_estimated_absorpt_t_min 0.149
_shelx_estimated_absorpt_t_max 0.514
_shelxl_version_number 2013-4

loop_
_space_group_symop_operation_xyz
'x, y, z'
'-x, -y, z+1/2'
'-x, y, -z+1/2'
'x, -y, -z'
'x+1/2, y+1/2, z'
'-x+1/2, -y+1/2, z+1/2'
'-x+1/2, y+1/2, -z+1/2'
'x+1/2, -y+1/2, -z'

loop_
_atom_site_label
_atom_site_type_symbol
_atom_site_fract_x
_atom_site_fract_y
_atom_site_fract_z
_atom_site_U_iso_or_equiv
_atom_site_adp_type
_atom_site_occupancy
_atom_site_site_symmetry_order
_atom_site_calc_flag
_atom_site_refinement_flags_posn
_atom_site_refinement_flags_adp
_atom_site_refinement_flags_occupancy
Ho1 Ho 1.0000 0.64269(2) 0.2500 0.00974(12) Uani 1 2 d S T P
O1 O 1.0127(13) 0.5498(2) 0.0696(6) 0.0298(10) Uani 1 1 d . . .
O4 O 0.6648(7) 0.5946(2) 0.2283(8) 0.0216(12) Uani 1 1 d . . .
O2 O 0.8196(7) 0.7422(3) 0.1522(6) 0.0208(9) Uani 1 1 d . . .
O3 O 0.8249(8) 0.6834(3) 0.4818(6) 0.0229(10) Uani 1 1 d . . .
C2 C 0.5000 0.6256(4) 0.2500 0.0211(14) Uani 1 2 d S T P
H2 H 0.5000 0.6762 0.2500 0.025 Uiso 1 2 calc R U P
C3 C 1.0000 0.9045(5) 0.2500 0.0284(16) Uani 1 2 d S T P
H3 H 1.0000 0.8540 0.2500 0.034 Uiso 1 2 calc R U P
C1 C 0.7641(12) 0.7434(4) 0.5252(8) 0.0200(15) Uani 1 1 d . . .
H1 H 0.7830 0.7819 0.4553 0.024 Uiso 1 1 calc R U .
C4 C 0.9253(15) 0.5000 0.0000 0.0216(17) Uani 1 2 d S T P
H4 H 0.7858 0.5000 0.0000 0.026 Uiso 1 2 calc R U P
N1 N 0.8625(11) 0.9379(4) 0.1679(9) 0.0350(15) Uani 1 1 d . . .
H1A H 0.8592 0.9846 0.1659 0.042 Uiso 1 1 calc R U .
H1B H 0.7751 0.9133 0.1157 0.042 Uiso 1 1 calc R U .

loop_
_atom_site_aniso_label
_atom_site_aniso_U_11
_atom_site_aniso_U_22
_atom_site_aniso_U_33
_atom_site_aniso_U_23
_atom_site_aniso_U_13
_atom_site_aniso_U_12
Ho1 0.01118(17) 0.00774(17) 0.01030(17) 0.000 0.0010(2) 0.000
O1 0.030(2) 0.025(2) 0.034(2) -0.0189(17) 0.004(3) -0.002(3)
O4 0.0146(18) 0.0178(17) 0.032(4) -0.003(2) -0.002(2) -0.0011(14)
O2 0.022(2) 0.022(2) 0.019(2) 0.0060(18) -0.0056(18) 0.0038(18)
O3 0.032(2) 0.017(2) 0.020(2) -0.0054(18) 0.009(2) 0.0016(18)
C2 0.017(3) 0.015(3) 0.031(4) 0.000 0.010(7) 0.000
C3 0.037(4) 0.017(3) 0.031(4) 0.000 -0.004(9) 0.000
C1 0.026(3) 0.015(3) 0.019(4) 0.001(3) 0.007(3) 0.002(2)
C4 0.021(3) 0.019(4) 0.025(4) -0.006(4) 0.000 0.000
N1 0.036(3) 0.030(3) 0.039(4) -0.005(3) -0.015(3) -0.001(3)

loop_
_atom_type_symbol
_atom_type_description
_atom_type_scat_dispersion_real
_atom_type_scat_dispersion_imag
_atom_type_scat_source
C C 0.0033 0.0016 'International Tables Vol C Tables 4.2.6.8 and 6.1.1.4'
H H 0.0000 0.0000 'International Tables Vol C Tables 4.2.6.8 and 6.1.1.4'
N N 0.0061 0.0033 'International Tables Vol C Tables 4.2.6.8 and 6.1.1.4'
O O 0.0106 0.0060 'International Tables Vol C Tables 4.2.6.8 and 6.1.1.4'
Ho Ho -0.2175 4.6783 'International Tables Vol C Tables 4.2.6.8 and 6.1.1.4'

loop_
_geom_angle_atom_site_label_1
_geom_angle_atom_site_label_2
_geom_angle_atom_site_label_3
_geom_angle
_geom_angle_site_symmetry_1
_geom_angle_site_symmetry_3
O1 Ho1 O1 83.5(3) 3_755 .
O1 Ho1 O2 111.6(2) 3_755 3_755
O1 Ho1 O2 143.0(2) . 3_755
O1 Ho1 O2 143.0(2) 3_755 .
O1 Ho1 O2 111.6(2) . .
O2 Ho1 O2 77.1(2) 3_755 .
O1 Ho1 O3 70.87(19) 3_755 .
O1 Ho1 O3 142.5(2) . .
O2 Ho1 O3 73.60(17) 3_755 .
O2 Ho1 O3 78.10(17) . .
O1 Ho1 O3 142.5(2) 3_755 3_755
O1 Ho1 O3 70.87(19) . 3_755
O2 Ho1 O3 78.10(17) 3_755 3_755
O2 Ho1 O3 73.60(17) . 3_755
O3 Ho1 O3 143.6(2) . 3_755
O1 Ho1 O4 75.1(3) 3_755 .
O1 Ho1 O4 73.1(3) . .
O2 Ho1 O4 142.22(17) 3_755 .
O2 Ho1 O4 77.56(17) . .
O3 Ho1 O4 74.10(19) . .
O3 Ho1 O4 120.2(2) 3_755 .
O1 Ho1 O4 73.1(3) 3_755 3_755
O1 Ho1 O4 75.1(3) . 3_755
O2 Ho1 O4 77.56(17) 3_755 3_755
O2 Ho1 O4 142.22(17) . 3_755
O3 Ho1 O4 120.2(2) . 3_755
O3 Ho1 O4 74.10(19) 3_755 3_755
O4 Ho1 O4 136.9(2) . 3_755
C4 O1 Ho1 148.5(7) . .
C2 O4 Ho1 129.4(4) . .
C1 O2 Ho1 134.8(5) 6_664 .
C1 O3 Ho1 133.0(4) . .
O4 C2 O4 125.6(8) 3_655 .
N1 C3 N1 123.7(9) . 3_755
O2 C1 O3 126.7(6) 6_665 .
O1 C4 O1 123.7(11) . 4_565

loop_
_geom_bond_atom_site_label_1
_geom_bond_atom_site_label_2
_geom_bond_distance
_geom_bond_site_symmetry_2
Ho1 O1 2.291(4) 3_755
Ho1 O1 2.291(4) .
Ho1 O2 2.341(5) 3_755
Ho1 O2 2.341(5) .
Ho1 O3 2.400(5) .
Ho1 O3 2.400(5) 3_755
Ho1 O4 2.411(4) .
Ho1 O4 2.411(4) 3_755
O1 C4 1.236(7) .
O4 C2 1.252(6) .
O2 C1 1.238(9) 6_664
O3 C1 1.233(9) .
C2 O4 1.252(6) 3_655
C3 N1 1.304(8) .
C3 N1 1.304(8) 3_755
C1 O2 1.238(9) 6_665
C4 O1 1.236(7) 4_565
